data_3000243
loop_
_publ_author_name
'El Mendili, Yassine'
'Orberger, Beate'
'Chateigner, Daniel'
'Bardeau, Jean-Fran\,cois'
'Gascoin, St\'ephanie'
'Petit, S\'ebastien'
'Perez, Olivier'
'Khadraoui, Fouzia'

_publ_section_title
;
 Insight into the structural, elastic and electronic properties of a new
 orthorhombic 6O-SiC polytype
;
_journal_issue 1
_journal_name_full 'Scientific Reports'
_journal_page_first 7562
_journal_paper_doi 10.1038/s41598-020-64415-4
_journal_volume 10
_journal_year 2020
_chemical_formula_sum 'C Si'
_chemical_formula_weight 481.2
_chemical_name_mineral 'Moissanite 6O SiC'
_space_group_IT_number 36
_space_group_name_Hall 'C 2c -2'
_space_group_name_H-M_alt 'C m c 21'
_symmetry_cell_setting orthorhombic
_symmetry_Int_Tables_number 36
_symmetry_space_group_name_Hall 'C 2c -2'
_symmetry_space_group_name_H-M 'C m c 21'
_cell_angle_alpha 90
_cell_angle_beta 90
_cell_angle_gamma 90
_cell_formula_units_Z 12
_cell_length_a 3.0778(6)
_cell_length_b 5.3350(14)
_cell_length_c 15.1219(6)
_cell_measurement_temperature 291.66
_cell_volume 248.30(8)
_diffrn_ambient_temperature 291.66
_diffrn_measurement_device 'four-circle diffractometer'
_diffrn_measurement_device_type 'Oxford Diffraction CCD'
_diffrn_measurement_method 'Oxford Diffraction CCD'
_diffrn_radiation_monochromator graphite
_diffrn_radiation_probe x-ray
_diffrn_radiation_source 'X-ray tube'
_diffrn_radiation_type 'Cu K\a'
_diffrn_radiation_wavelength 1.54184
_exptl_absorpt_coefficient_mu 14.788
_exptl_crystal_density_diffrn 3.2178
_exptl_crystal_F_000 240
_refine_ls_abs_structure_details '  146 of Friedel pairs used in the refinement'
_refine_ls_abs_structure_Flack 0
_refine_ls_extinction_coef 10(30)
_refine_ls_extinction_method 'B-C type 1 Gaussian isotropic (Becker & Coppens, 1974)'
_refine_ls_goodness_of_fit_gt 3.81
_refine_ls_goodness_of_fit_ref 3.00
_refine_ls_number_constraints 0
_refine_ls_number_parameters 20
_refine_ls_number_reflns 305
_refine_ls_number_restraints 0
_refine_ls_R_factor_all 0.0452
_refine_ls_R_factor_gt 0.0329
_refine_ls_shift/su_max 0.0282
_refine_ls_shift/su_mean 0.0117
_refine_ls_structure_factor_coef F
_refine_ls_weighting_details w=1/(\s^2^(F)+0.0001F^2^)
_refine_ls_weighting_scheme sigma
_refine_ls_wR_factor_gt 0.0438
_refine_ls_wR_factor_ref 0.0442
_reflns_number_gt 194
_reflns_number_total 305
_reflns_threshold_expression I>3\s(I)
_cod_data_source_file cmc21.cif
_cod_data_source_block global
_cod_depositor_comments
;
The following automatic conversions were performed:

'_diffrn_radiation_probe' value 'X-ray' changed to 'x-ray' according
to the built-in table from CIF Core dictionary named 'cif_core.dic'
version 2.4.5 from 2014-11-21.

Automatic conversion script
Id: cif_fix_values 6524 2018-11-02 12:15:13Z antanas 

 6O SiC'added to _chemical_name_mineral

 Extending hold period by 4 months (from 2019-10-23 to 2020-02-23)

 Releasing structure 3000243 into public domain as personal
 communication to COD.

 Changed the bibliography to refer to the peer-reviewed publication
 that the structure was published in.

 Antanas Vaitkus,
 2020-05-11

 Changed the Z value from 1 to 12 and the summary chemical formula
 from 'C12 Si12' to 'C Si'.

 Antanas Vaitkus,
 2020-05-11
;
_cod_original_sg_symbol_Hall 'C -2x;-2yc;2zc'
_cod_database_code 3000243

loop_
_space_group_symop_id
_space_group_symop_operation_xyz
1 x,y,z
2 -x,-y,z+1/2
3 x,-y,z+1/2
4 -x,y,z
5 x+1/2,y+1/2,z
6 -x+1/2,-y+1/2,z+1/2
7 x+1/2,-y+1/2,z+1/2
8 -x+1/2,y+1/2,z

loop_
_atom_site_label
_atom_site_type_symbol
_atom_site_fract_x
_atom_site_fract_y
_atom_site_fract_z
_atom_site_adp_type
_atom_site_U_iso_or_equiv
_atom_site_site_symmetry_multiplicity
_atom_site_occupancy
_atom_site_calc_flag
_atom_site_refinement_flags
_atom_site_disorder_assembly
_atom_site_disorder_group
Si1 Si 0 0.8327(15) 0.858 Uiso 0.0050(11) 4 1 d . . .
Si2 Si 0.5 -0.0007(6) 0.5241(4) Uiso 0.0055(5) 4 1 d . . .
Si3 Si 0.5 0.6643(14) 0.69124(12) Uiso 0.0057(11) 4 1 d . . .
C1 C 0 0.504(3) 0.6503(7) Uiso 0.0009(16) 4 1 d . . .
C2 C 0 0.840(4) 0.9817(5) Uiso 0.0062(16) 4 1 d . . .
C3 C 0.5 0.671(5) 0.8168(5) Uiso 0.0081(18) 4 1 d . . .

loop_
_atom_type_symbol
_atom_type_scat_dispersion_real
_atom_type_scat_dispersion_imag
_atom_type_scat_source
C 0.0181 0.0091 'International Tables Vol C tables 4.2.6.8 and 6.1.1.1'
Si 0.2541 0.3302 'International Tables Vol C tables 4.2.6.8 and 6.1.1.1'

loop_
_twin_individual_id
_twin_individual_mass_fraction_refined
_twin_individual_twin_matrix_11
_twin_individual_twin_matrix_12
_twin_individual_twin_matrix_13
_twin_individual_twin_matrix_21
_twin_individual_twin_matrix_22
_twin_individual_twin_matrix_23
_twin_individual_twin_matrix_31
_twin_individual_twin_matrix_32
_twin_individual_twin_matrix_33
1 0.50(5) 1 0 0 0 1 0 0 0 1
2 0 -1 0 0 0 -1 0 0 0 -1
3 0.50(5) -0.5 -1.5 0 0.5 -0.5 0 0 0 1
4 0 -0.5 1.5 0 -0.5 -0.5 0 0 0 1
